data_7232228
loop_
_publ_author_name
'Tarai, Arup'
'Baruah, Jubaraj Bikash'

_publ_section_title
;
 Separation or combination of non-covalently linked partners provides
 polymorphs of N-(aryl)-2-(propan-2-ylidene)hydrazine carbothioamides
;
_journal_issue 9
_journal_name_full CrystEngComm
_journal_page_first 1397
_journal_paper_doi 10.1039/C8CE02000K
_journal_volume 21
_journal_year 2019
_chemical_formula_moiety 'C11 H15 N3 O S'
_chemical_formula_sum 'C11 H15 N3 O S'
_chemical_formula_weight 237.32
_space_group_crystal_system monoclinic
_space_group_IT_number 15
_space_group_name_Hall '-C 2yc'
_space_group_name_H-M_alt 'C 1 2/c 1'
_symmetry_space_group_name_Hall '-C 2yc'
_symmetry_space_group_name_H-M 'C 1 2/c 1'
_atom_sites_solution_hydrogens mixed
_audit_creation_method SHELXL-2014/7
_audit_update_record
;
2019-01-17 deposited with the CCDC.
2019-01-21 downloaded from the CCDC.
;
_cell_angle_alpha 90
_cell_angle_beta 104.491(2)
_cell_angle_gamma 90
_cell_formula_units_Z 8
_cell_length_a 15.0421(5)
_cell_length_b 11.2751(4)
_cell_length_c 15.5078(5)
_cell_measurement_reflns_used 2741
_cell_measurement_temperature 296(2)
_cell_measurement_theta_max 23.22
_cell_measurement_theta_min 2.28
_cell_volume 2546.47(15)
_computing_structure_refinement 'SHELXL-2014/7 (Sheldrick, 2014)'
_diffrn_ambient_temperature 296(2)
_diffrn_measured_fraction_theta_full 0.993
_diffrn_measured_fraction_theta_max 0.993
_diffrn_measurement_device_type 'CCD area detector'
_diffrn_measurement_method 'phi and omega scans'
_diffrn_radiation_type MoK\a
_diffrn_radiation_wavelength 0.71073
_diffrn_reflns_av_R_equivalents 0.0306
_diffrn_reflns_av_unetI/netI 0.0209
_diffrn_reflns_Laue_measured_fraction_full 0.993
_diffrn_reflns_Laue_measured_fraction_max 0.993
_diffrn_reflns_limit_h_max 17
_diffrn_reflns_limit_h_min -17
_diffrn_reflns_limit_k_max 13
_diffrn_reflns_limit_k_min -13
_diffrn_reflns_limit_l_max 18
_diffrn_reflns_limit_l_min -17
_diffrn_reflns_number 11240
_diffrn_reflns_point_group_measured_fraction_full 0.993
_diffrn_reflns_point_group_measured_fraction_max 0.993
_diffrn_reflns_theta_full 25.049
_diffrn_reflns_theta_max 25.049
_diffrn_reflns_theta_min 2.284
_exptl_absorpt_coefficient_mu 0.238
_exptl_absorpt_correction_T_max 0.974
_exptl_absorpt_correction_T_min 0.942
_exptl_absorpt_correction_type multi-scan
_exptl_absorpt_process_details multi-scan
_exptl_crystal_colour Colourless
_exptl_crystal_density_diffrn 1.238
_exptl_crystal_description Plate
_exptl_crystal_F_000 1008
_exptl_crystal_size_max 0.33
_exptl_crystal_size_mid 0.21
_exptl_crystal_size_min 0.11
_refine_diff_density_max 0.171
_refine_diff_density_min -0.144
_refine_diff_density_rms 0.030
_refine_ls_extinction_method none
_refine_ls_goodness_of_fit_ref 1.056
_refine_ls_hydrogen_treatment mixed
_refine_ls_matrix_type full
_refine_ls_number_parameters 156
_refine_ls_number_reflns 2246
_refine_ls_number_restraints 0
_refine_ls_restrained_S_all 1.056
_refine_ls_R_factor_all 0.0524
_refine_ls_R_factor_gt 0.0369
_refine_ls_shift/su_max 0.000
_refine_ls_shift/su_mean 0.000
_refine_ls_structure_factor_coef Fsqd
_refine_ls_weighting_details 'w=1/[\s^2^(Fo^2^)+(0.0500P)^2^+0.8246P] where P=(Fo^2^+2Fc^2^)/3'
_refine_ls_weighting_scheme calc
_refine_ls_wR_factor_gt 0.0954
_refine_ls_wR_factor_ref 0.1035
_reflns_Friedel_coverage 0.000
_reflns_number_gt 1733
_reflns_number_total 2246
_reflns_threshold_expression 'I > 2\s(I)'
_cod_data_source_file c8ce02000k2.cif
_cod_data_source_block MethoxyPoly1
_cod_depositor_comments 'Adding full bibliography for 7232228--7232231.cif.'
_cod_database_code 7232228
_shelx_shelxl_version_number 2014/7
_shelx_space_group_comment
;
The symmetry employed for this shelxl refinement is uniquely defined
by the following loop, which should always be used as a source of
symmetry information in preference to the above space-group names.
They are only intended as comments.
;

loop_
_space_group_symop_operation_xyz
'x, y, z'
'-x, y, -z+1/2'
'x+1/2, y+1/2, z'
'-x+1/2, y+1/2, -z+1/2'
'-x, -y, -z'
'x, -y, z-1/2'
'-x+1/2, -y+1/2, -z'
'x+1/2, -y+1/2, z-1/2'

loop_
_atom_site_label
_atom_site_type_symbol
_atom_site_fract_x
_atom_site_fract_y
_atom_site_fract_z
_atom_site_U_iso_or_equiv
_atom_site_adp_type
_atom_site_occupancy
_atom_site_site_symmetry_order
_atom_site_calc_flag
_atom_site_refinement_flags_posn
_atom_site_refinement_flags_adp
S1 S 0.23168(3) 0.92026(4) 0.05678(4) 0.0633(2) Uani 1 1 d . .
C4 C 0.34523(12) 0.90319(15) 0.09941(11) 0.0493(4) Uani 1 1 d . .
C5 C 0.37667(12) 1.10745(15) 0.15510(12) 0.0539(5) Uani 1 1 d . .
C10 C 0.37553(12) 1.13995(17) 0.24125(13) 0.0568(5) Uani 1 1 d . .
C2 C 0.52212(15) 0.69199(19) 0.13463(15) 0.0704(6) Uani 1 1 d . .
C9 C 0.35596(15) 1.2570(2) 0.25832(16) 0.0770(7) Uani 1 1 d . .
H9 H 0.3550 1.2804 0.3156 0.092 Uiso 1 1 calc R U
C6 C 0.35883(16) 1.18995(18) 0.08786(15) 0.0769(6) Uani 1 1 d . .
H6 H 0.3602 1.1678 0.0304 0.092 Uiso 1 1 calc R U
C8 C 0.33803(17) 1.3378(2) 0.1896(2) 0.0921(8) Uani 1 1 d . .
H8 H 0.3251 1.4160 0.2011 0.111 Uiso 1 1 calc R U
C3 C 0.62379(16) 0.6916(2) 0.1737(2) 0.0993(9) Uani 1 1 d . .
H3A H 0.6451 0.7717 0.1856 0.149 Uiso 1 1 calc R U
H3B H 0.6537 0.6560 0.1323 0.149 Uiso 1 1 calc R U
H3C H 0.6377 0.6470 0.2281 0.149 Uiso 1 1 calc R U
C1 C 0.4771(2) 0.5757(2) 0.1099(3) 0.1427(15) Uani 1 1 d . .
H1A H 0.4196 0.5741 0.1261 0.214 Uiso 1 1 calc R U
H1B H 0.5161 0.5137 0.1407 0.214 Uiso 1 1 calc R U
H1C H 0.4665 0.5641 0.0468 0.214 Uiso 1 1 calc R U
C7 C 0.33881(19) 1.3059(2) 0.10522(19) 0.0939(8) Uani 1 1 d . .
H7 H 0.3260 1.3616 0.0596 0.113 Uiso 1 1 calc R U
C11 C 0.3863(2) 1.0779(3) 0.39135(17) 0.1189(11) Uani 1 1 d . .
H11A H 0.4284 1.1402 0.4164 0.178 Uiso 1 1 calc R U
H11B H 0.4004 1.0083 0.4279 0.178 Uiso 1 1 calc R U
H11C H 0.3247 1.1029 0.3888 0.178 Uiso 1 1 calc R U
O1 O 0.39447(10) 1.05140(13) 0.30332(9) 0.0733(4) Uani 1 1 d . .
N2 N 0.38660(12) 0.79703(14) 0.09497(11) 0.0582(4) Uani 1 1 d . .
N3 N 0.40164(13) 0.98910(14) 0.13917(11) 0.0587(4) Uani 1 1 d . .
N1 N 0.48125(11) 0.79072(14) 0.12901(12) 0.0665(5) Uani 1 1 d . .
H2 H 0.3515(14) 0.7417(18) 0.0659(13) 0.066(6) Uiso 1 1 d . .
H3 H 0.4515(14) 0.9721(19) 0.1594(13) 0.062(7) Uiso 1 1 d . .

loop_
_atom_site_aniso_label
_atom_site_aniso_U_11
_atom_site_aniso_U_22
_atom_site_aniso_U_33
_atom_site_aniso_U_23
_atom_site_aniso_U_13
_atom_site_aniso_U_12
S1 0.0553(3) 0.0452(3) 0.0890(4) -0.0040(2) 0.0175(3) -0.0001(2)
C4 0.0611(11) 0.0425(10) 0.0480(10) 0.0021(7) 0.0205(8) 0.0013(8)
C5 0.0534(11) 0.0437(10) 0.0602(11) -0.0051(8) 0.0059(8) -0.0003(8)
C10 0.0479(11) 0.0550(11) 0.0644(12) -0.0057(9) 0.0081(9) 0.0025(8)
C2 0.0682(14) 0.0642(13) 0.0784(14) -0.0050(11) 0.0173(11) 0.0117(11)
C9 0.0698(14) 0.0687(14) 0.0864(15) -0.0279(13) 0.0079(12) 0.0018(11)
C6 0.0988(17) 0.0579(13) 0.0669(14) 0.0038(10) 0.0078(12) -0.0050(11)
C8 0.0911(18) 0.0419(12) 0.129(2) -0.0159(13) 0.0001(16) 0.0011(11)
C3 0.0657(15) 0.102(2) 0.125(2) -0.0069(16) 0.0141(14) 0.0186(14)
C1 0.104(2) 0.0648(16) 0.226(4) -0.025(2) -0.021(2) 0.0179(15)
C7 0.110(2) 0.0505(13) 0.106(2) 0.0149(13) -0.0023(16) -0.0040(13)
C11 0.144(3) 0.154(3) 0.0717(18) 0.0085(17) 0.0517(17) 0.028(2)
O1 0.0810(10) 0.0810(10) 0.0592(9) 0.0056(7) 0.0199(7) 0.0137(8)
N2 0.0571(10) 0.0450(9) 0.0712(11) -0.0060(8) 0.0139(8) 0.0030(8)
N3 0.0554(11) 0.0495(10) 0.0664(10) -0.0091(8) 0.0064(9) 0.0054(8)
N1 0.0596(11) 0.0578(10) 0.0811(12) -0.0040(8) 0.0159(9) 0.0074(8)

loop_
_atom_type_symbol
_atom_type_description
_atom_type_scat_dispersion_real
_atom_type_scat_dispersion_imag
_atom_type_scat_source
C C 0.0033 0.0016 'International Tables Vol C Tables 4.2.6.8 and 6.1.1.4'
H H 0.0000 0.0000 'International Tables Vol C Tables 4.2.6.8 and 6.1.1.4'
N N 0.0061 0.0033 'International Tables Vol C Tables 4.2.6.8 and 6.1.1.4'
O O 0.0106 0.0060 'International Tables Vol C Tables 4.2.6.8 and 6.1.1.4'
S S 0.1246 0.1234 'International Tables Vol C Tables 4.2.6.8 and 6.1.1.4'

loop_
_geom_angle_atom_site_label_1
_geom_angle_atom_site_label_2
_geom_angle_atom_site_label_3
_geom_angle
N3 C4 N2 114.65(17)
N3 C4 S1 124.41(14)
N2 C4 S1 120.94(14)
C6 C5 C10 120.30(18)
C6 C5 N3 120.86(18)
C10 C5 N3 118.75(17)
O1 C10 C5 115.72(16)
O1 C10 C9 125.14(19)
C5 C10 C9 119.14(19)
N1 C2 C1 125.3(2)
N1 C2 C3 117.4(2)
C1 C2 C3 117.2(2)
C8 C9 C10 119.3(2)
C5 C6 C7 120.2(2)
C7 C8 C9 121.5(2)
C8 C7 C6 119.5(2)
C10 O1 C11 117.80(18)
C4 N2 N1 117.65(16)
C4 N3 C5 126.59(17)
C2 N1 N2 120.34(17)

loop_
_geom_bond_atom_site_label_1
_geom_bond_atom_site_label_2
_geom_bond_distance
S1 C4 1.6813(19)
C4 N3 1.333(2)
C4 N2 1.359(2)
C5 C6 1.373(3)
C5 C10 1.390(3)
C5 N3 1.424(2)
C10 O1 1.366(2)
C10 C9 1.392(3)
C2 N1 1.264(2)
C2 C1 1.481(3)
C2 C3 1.497(3)
C9 C8 1.376(3)
C6 C7 1.383(3)
C8 C7 1.360(4)
C11 O1 1.432(3)
N2 N1 1.391(2)
